data_1555131
loop_
_publ_author_name
'Recio, Javier'
'P\'erez-Redondo, Adri\'an'
'Alvarez-Builla, Julio'
'Burgos, Carolina'

_publ_section_title
;
 Access to 2-substituted 1-pyridin-3-yl-\b-carboline derivatives by
 intramolecular radical cyclization-ring opening-SNAr substitution
;
_journal_issue 18
_journal_name_full 'Organic Chemistry Frontiers'
_journal_page_first 3300
_journal_paper_doi 10.1039/C9QO00944B
_journal_volume 6
_journal_year 2019
_chemical_absolute_configuration ad
_chemical_formula_moiety 'C16 H9 N3 O2 S'
_chemical_formula_sum 'C16 H9 N3 O2 S'
_chemical_formula_weight 307.32
_space_group_IT_number 19
_space_group_name_Hall 'P 2ac 2ab'
_space_group_name_H-M_alt 'P 21 21 21'
_symmetry_cell_setting orthorhombic
_symmetry_Int_Tables_number 19
_symmetry_space_group_name_Hall 'P 2ac 2ab'
_symmetry_space_group_name_H-M 'P 21 21 21'
_atom_sites_solution_hydrogens geom
_atom_sites_solution_primary dual
_atom_sites_solution_secondary dual
_audit_conform_dict_location ftp://ftp.iucr.org/pub/cif_core.dic
_audit_conform_dict_name cif_core.dic
_audit_conform_dict_version 2.4.3
_audit_creation_date 2018-12-20T12:25:59-00:00
_audit_creation_method 'WinGX routine CIF_UPDATE'
_audit_update_record
;
2019-02-14 deposited with the CCDC.	2019-08-09 downloaded from the CCDC.
;
_cell_angle_alpha 90
_cell_angle_beta 90
_cell_angle_gamma 90
_cell_formula_units_Z 4
_cell_length_a 5.1680(4)
_cell_length_b 15.6589(7)
_cell_length_c 15.9344(11)
_cell_measurement_reflns_used 71
_cell_measurement_temperature 200(2)
_cell_measurement_theta_max 21
_cell_measurement_theta_min 3
_cell_measurement_wavelength 0.71073
_cell_volume 1289.49(15)
_computing_cell_refinement 'Dirax/lsq (Duisenberg & Schreurs, 1989-2000)'
_computing_data_collection 'Collect (Bruker AXS BV, 1997-2004)'
_computing_data_reduction 'EvalCCD (Duisenberg & Schreurs 1990-2000)'
_computing_molecular_graphics 'ORTEP-3 for Windows (Farrugia, 2012)'
_computing_publication_material 'WinGX publication routines (Farrugia, 2012)'
_computing_structure_refinement 'SHELXL-2014/7 (Sheldrick, 2014)'
_computing_structure_solution 'SHELXT-2014 (Sheldrick, 2014)'
_diffrn_ambient_temperature 200(2)
_diffrn_detector 'CCD plate'
_diffrn_detector_area_resol_mean 9
_diffrn_measured_fraction_theta_full 0.996
_diffrn_measured_fraction_theta_max 0.997
_diffrn_measurement_device '95mm CCD camera on \k-goniostat'
_diffrn_measurement_device_type KappaCCD
_diffrn_measurement_method 'CCD rotation images, thick slices'
_diffrn_orient_matrix_UB_11 -0.034691
_diffrn_orient_matrix_UB_12 -0.024668
_diffrn_orient_matrix_UB_13 0.056782
_diffrn_orient_matrix_UB_21 -0.190135
_diffrn_orient_matrix_UB_22 0.007359
_diffrn_orient_matrix_UB_23 -0.009132
_diffrn_orient_matrix_UB_31 -0.0093
_diffrn_orient_matrix_UB_32 -0.058443
_diffrn_orient_matrix_UB_33 -0.025117
_diffrn_radiation_monochromator 'horizonally mounted graphite crystal'
_diffrn_radiation_probe x-ray
_diffrn_radiation_type MoK\a
_diffrn_radiation_wavelength 0.71073
_diffrn_reflns_av_R_equivalents 0.0742
_diffrn_reflns_av_unetI/netI 0.0456
_diffrn_reflns_Laue_measured_fraction_full 0.996
_diffrn_reflns_Laue_measured_fraction_max 0.997
_diffrn_reflns_limit_h_max 6
_diffrn_reflns_limit_h_min -6
_diffrn_reflns_limit_k_max 20
_diffrn_reflns_limit_k_min -20
_diffrn_reflns_limit_l_max 20
_diffrn_reflns_limit_l_min -20
_diffrn_reflns_number 18859
_diffrn_reflns_point_group_measured_fraction_full 0.998
_diffrn_reflns_point_group_measured_fraction_max 0.998
_diffrn_reflns_reduction_process
;
        Scaled and merged with Sortav
        R.H. Blessing, (1987) Cryst. Rev. 1, 3-58
        R.H. Blessing, (1989) J. Appl. Cryst. 22, 396-397
;
_diffrn_reflns_theta_full 25
_diffrn_reflns_theta_max 27.499
_diffrn_reflns_theta_min 3.649
_diffrn_source 'Enraf Nonius FR590'
_diffrn_standards_number 0
_exptl_absorpt_coefficient_mu 0.262
_exptl_absorpt_correction_T_max 1.032
_exptl_absorpt_correction_T_min 0.902
_exptl_absorpt_correction_type multi-scan
_exptl_absorpt_process_details
;
 R.H. Blessing, Acta Cryst. (1995), A51, 33-38
;
_exptl_crystal_colour colourless
_exptl_crystal_density_diffrn 1.583
_exptl_crystal_density_method 'not measured'
_exptl_crystal_description prism
_exptl_crystal_F_000 632
_exptl_crystal_recrystallization_method 'Re-crystallisation from solvent: dichloromethane'
_exptl_crystal_size_max 0.27
_exptl_crystal_size_mid 0.18
_exptl_crystal_size_min 0.15
_refine_diff_density_max 0.231
_refine_diff_density_min -0.277
_refine_diff_density_rms 0.058
_refine_ls_abs_structure_details
;
 Flack x determined using 816 quotients [(I+)-(I-)]/[(I+)+(I-)]
 (Parsons, Flack and Wagner, Acta Cryst. B69 (2013) 249-259).
;
_refine_ls_abs_structure_Flack 0.02(4)
_refine_ls_extinction_method none
_refine_ls_goodness_of_fit_ref 1.087
_refine_ls_hydrogen_treatment constr
_refine_ls_matrix_type full
_refine_ls_number_constraints 0
_refine_ls_number_parameters 199
_refine_ls_number_reflns 2968
_refine_ls_number_restraints 0
_refine_ls_restrained_S_all 1.087
_refine_ls_R_factor_all 0.0688
_refine_ls_R_factor_gt 0.0445
_refine_ls_shift/su_max 0.001
_refine_ls_shift/su_mean 0
_refine_ls_structure_factor_coef Fsqd
_refine_ls_weighting_details 'w=1/[\s^2^(Fo^2^)+(0.0332P)^2^+0.7103P] where P=(Fo^2^+2Fc^2^)/3'
_refine_ls_weighting_scheme calc
_refine_ls_wR_factor_gt 0.0842
_refine_ls_wR_factor_ref 0.0938
_reflns_Friedel_coverage 0.703
_reflns_Friedel_fraction_full 1
_reflns_Friedel_fraction_max 1
_reflns_number_gt 2401
_reflns_number_total 2968
_reflns_threshold_expression 'I > 2\s(I)'
_cod_data_source_file c9qo00944b2.cif
_cod_data_source_block 6
_cod_database_code 1555131

loop_
_symmetry_equiv_pos_as_xyz
'x, y, z'
'-x+1/2, -y, z+1/2'
'x+1/2, -y+1/2, -z'
'-x, y+1/2, -z+1/2'

loop_
_atom_site_label
_atom_site_type_symbol
_atom_site_fract_x
_atom_site_fract_y
_atom_site_fract_z
_atom_site_U_iso_or_equiv
_atom_site_adp_type
_atom_site_occupancy
_atom_site_site_symmetry_order
_atom_site_calc_flag
_atom_site_refinement_flags_posn
_atom_site_refinement_flags_adp
C1 C 0.8416(7) 0.4740(2) 0.4239(2) 0.0255(7) Uani 1 1 d . .
C2 C 1.0419(7) 0.4293(2) 0.3863(2) 0.0298(8) Uani 1 1 d . .
H2 H 1.1115 0.4463 0.3337 0.036 Uiso 1 1 calc R U
C3 C 1.1362(8) 0.3585(2) 0.4291(2) 0.0332(8) Uani 1 1 d . .
H3 H 1.2702 0.3254 0.4045 0.04 Uiso 1 1 calc R U
C4 C 1.0383(8) 0.3350(2) 0.5073(2) 0.0364(9) Uani 1 1 d . .
H4 H 1.1101 0.2871 0.5356 0.044 Uiso 1 1 calc R U
C5 C 0.8393(8) 0.3799(2) 0.5445(2) 0.0312(8) Uani 1 1 d . .
H5 H 0.7729 0.3632 0.5977 0.037 Uiso 1 1 calc R U
C6 C 0.7378(7) 0.4504(2) 0.5023(2) 0.0280(9) Uani 1 1 d . .
C7 C 0.5328(7) 0.5098(2) 0.5218(2) 0.0268(8) Uani 1 1 d . .
C8 C 0.3563(7) 0.5219(2) 0.5863(2) 0.0292(8) Uani 1 1 d . .
H8 H 0.3572 0.4863 0.6346 0.035 Uiso 1 1 calc R U
C9 C 0.1784(8) 0.5877(2) 0.5781(2) 0.0314(8) Uani 1 1 d . .
H9 H 0.0574 0.5954 0.6223 0.038 Uiso 1 1 calc R U
C10 C 0.3346(7) 0.6302(2) 0.44928(19) 0.0248(7) Uani 1 1 d . .
C11 C 0.5169(7) 0.5668(2) 0.45417(19) 0.0251(7) Uani 1 1 d . .
C12 C 0.3258(8) 0.6847(2) 0.3745(2) 0.0264(7) Uani 1 1 d . .
C13 C 0.1658(8) 0.7561(2) 0.3683(2) 0.0336(8) Uani 1 1 d . .
H13 H 0.0575 0.7721 0.4139 0.04 Uiso 1 1 calc R U
C14 C 0.1667(9) 0.8030(2) 0.2958(2) 0.0386(9) Uani 1 1 d . .
H14 H 0.0573 0.8515 0.2903 0.046 Uiso 1 1 calc R U
C15 C 0.3279(9) 0.7795(3) 0.2305(2) 0.0413(10) Uani 1 1 d . .
H15 H 0.3291 0.8136 0.1812 0.05 Uiso 1 1 calc R U
C16 C 0.4760(7) 0.6660(2) 0.3047(2) 0.0261(7) Uani 1 1 d . .
N1 N 0.7109(6) 0.54806(17) 0.39525(17) 0.0252(7) Uani 1 1 d . .
N2 N 0.1633(6) 0.64184(18) 0.51221(17) 0.0283(6) Uani 1 1 d . .
N3 N 0.4826(7) 0.7108(2) 0.23336(18) 0.0361(8) Uani 1 1 d . .
O1 O 0.5116(5) 0.50630(16) 0.25587(15) 0.0347(6) Uani 1 1 d . .
O2 O 0.9115(5) 0.58827(17) 0.25793(16) 0.0366(7) Uani 1 1 d . .
S1 S 0.66584(17) 0.57104(5) 0.29418(5) 0.0251(2) Uani 1 1 d . .

loop_
_atom_site_aniso_label
_atom_site_aniso_U_11
_atom_site_aniso_U_22
_atom_site_aniso_U_33
_atom_site_aniso_U_23
_atom_site_aniso_U_13
_atom_site_aniso_U_12
C1 0.0235(17) 0.0250(16) 0.0281(16) -0.0009(14) -0.0046(17) -0.0046(17)
C2 0.0262(18) 0.0328(18) 0.0305(17) -0.0027(17) -0.0009(16) -0.0016(18)
C3 0.0266(19) 0.0287(18) 0.044(2) -0.0030(16) 0.0004(19) 0.0024(17)
C4 0.038(2) 0.0263(19) 0.045(2) 0.0055(17) -0.005(2) 0.0004(18)
C5 0.032(2) 0.0284(19) 0.0328(18) 0.0018(15) -0.0013(19) -0.0041(19)
C6 0.030(2) 0.0276(19) 0.0266(18) -0.0017(14) -0.0037(15) -0.0027(14)
C7 0.0280(19) 0.0273(18) 0.0250(16) -0.0025(15) -0.0052(15) -0.0045(16)
C8 0.0307(19) 0.0317(19) 0.0252(16) 0.0014(14) -0.0003(17) -0.0064(17)
C9 0.0320(19) 0.038(2) 0.0241(16) -0.0031(15) 0.0045(17) -0.0050(19)
C10 0.0252(17) 0.0248(17) 0.0244(16) -0.0051(13) -0.0004(16) -0.0032(18)
C11 0.0230(17) 0.0288(17) 0.0235(15) -0.0061(14) 0.0006(14) -0.0055(17)
C12 0.0261(18) 0.0277(17) 0.0253(16) -0.0032(14) -0.0002(17) -0.0035(17)
C13 0.036(2) 0.0331(19) 0.0314(18) -0.0058(16) 0.0033(18) 0.004(2)
C14 0.045(2) 0.0359(19) 0.0351(18) 0.0035(17) 0.002(2) 0.015(2)
C15 0.050(2) 0.041(2) 0.032(2) 0.0092(16) 0.001(2) 0.014(2)
C16 0.0245(18) 0.0280(18) 0.0258(17) -0.0008(15) -0.0016(16) 0.0006(15)
N1 0.0261(15) 0.0281(16) 0.0213(13) 0.0004(11) 0.0019(13) 0.0022(13)
N2 0.0280(15) 0.0312(15) 0.0257(14) -0.0032(12) 0.0014(15) -0.0007(16)
N3 0.0363(18) 0.0421(19) 0.0298(16) 0.0056(14) 0.0020(15) 0.0085(16)
O1 0.0349(14) 0.0357(14) 0.0334(13) -0.0116(11) -0.0076(12) 0.0009(12)
O2 0.0285(14) 0.0475(17) 0.0338(13) 0.0040(12) 0.0066(11) 0.0051(12)
S1 0.0240(4) 0.0296(4) 0.0217(4) -0.0020(4) -0.0005(4) 0.0024(4)

loop_
_atom_type_symbol
_atom_type_description
_atom_type_scat_dispersion_real
_atom_type_scat_dispersion_imag
_atom_type_scat_source
C C 0.0033 0.0016 'International Tables Vol C Tables 4.2.6.8 and 6.1.1.4'
H H 0 0 'International Tables Vol C Tables 4.2.6.8 and 6.1.1.4'
N N 0.0061 0.0033 'International Tables Vol C Tables 4.2.6.8 and 6.1.1.4'
O O 0.0106 0.006 'International Tables Vol C Tables 4.2.6.8 and 6.1.1.4'
S S 0.1246 0.1234 'International Tables Vol C Tables 4.2.6.8 and 6.1.1.4'

loop_
_exptl_crystal_face_index_h
_exptl_crystal_face_index_k
_exptl_crystal_face_index_l
_exptl_crystal_face_perp_dist
-6 1 0 0.193
0 1 0 0.081
0 -1 0 0.044
1 0 0 0.235
0 0 1 0.038
0 -1 -11 0.074

loop_
_geom_angle_atom_site_label_1
_geom_angle_atom_site_label_2
_geom_angle_atom_site_label_3
_geom_angle
C2 C1 C6 122.4(3)
C2 C1 N1 129.0(3)
C6 C1 N1 108.6(3)
C1 C2 C3 116.9(3)
C1 C2 H2 121.6
C3 C2 H2 121.6
C2 C3 C4 121.5(4)
C2 C3 H3 119.3
C4 C3 H3 119.3
C5 C4 C3 121.3(3)
C5 C4 H4 119.4
C3 C4 H4 119.4
C4 C5 C6 118.5(3)
C4 C5 H5 120.8
C6 C5 H5 120.8
C5 C6 C1 119.5(3)
C5 C6 C7 133.0(3)
C1 C6 C7 107.6(3)
C8 C7 C11 116.3(3)
C8 C7 C6 136.9(3)
C11 C7 C6 106.7(3)
C7 C8 C9 117.8(3)
C7 C8 H8 121.1
C9 C8 H8 121.1
N2 C9 C8 125.3(3)
N2 C9 H9 117.3
C8 C9 H9 117.3
N2 C10 C11 120.4(3)
N2 C10 C12 120.3(3)
C11 C10 C12 119.3(3)
C10 C11 C7 123.1(3)
C10 C11 N1 127.1(3)
C7 C11 N1 109.8(3)
C16 C12 C13 116.4(3)
C16 C12 C10 120.7(3)
C13 C12 C10 122.9(3)
C14 C13 C12 119.2(3)
C14 C13 H13 120.4
C12 C13 H13 120.4
C13 C14 C15 119.6(3)
C13 C14 H14 120.2
C15 C14 H14 120.2
N3 C15 C14 123.2(3)
N3 C15 H15 118.4
C14 C15 H15 118.4
N3 C16 C12 125.8(3)
N3 C16 S1 110.1(3)
C12 C16 S1 123.9(3)
C11 N1 C1 107.2(3)
C11 N1 S1 120.1(2)
C1 N1 S1 123.7(2)
C10 N2 C9 117.0(3)
C16 N3 C15 115.8(3)
O2 S1 O1 117.41(16)
O2 S1 N1 108.01(16)
O1 S1 N1 109.76(15)
O2 S1 C16 111.73(16)
O1 S1 C16 108.89(16)
N1 S1 C16 99.55(15)

loop_
_geom_bond_atom_site_label_1
_geom_bond_atom_site_label_2
_geom_bond_distance
C1 C2 1.385(5)
C1 C6 1.409(5)
C1 N1 1.418(4)
C2 C3 1.390(5)
C2 H2 0.95
C3 C4 1.395(5)
C3 H3 0.95
C4 C5 1.380(5)
C4 H4 0.95
C5 C6 1.395(5)
C5 H5 0.95
C6 C7 1.444(5)
C7 C8 1.387(5)
C7 C11 1.403(5)
C8 C9 1.388(5)
C8 H8 0.95
C9 N2 1.351(4)
C9 H9 0.95
C10 N2 1.350(4)
C10 C11 1.371(5)
C10 C12 1.466(4)
C11 N1 1.405(4)
C12 C16 1.389(5)
C12 C13 1.395(5)
C13 C14 1.370(5)
C13 H13 0.95
C14 C15 1.383(5)
C14 H14 0.95
C15 N3 1.340(5)
C15 H15 0.95
C16 N3 1.336(4)
C16 S1 1.789(3)
N1 S1 1.666(3)
O1 S1 1.427(3)
O2 S1 1.421(3)
